data_4031551
loop_
_publ_author_name
'Hall, D.'
'Rickard, C.E.F.'
'Waters, T.N.'

_publ_section_title
;
 The Crystal Structure of catena-di-mue-Fluorodifluorodiaquohafnium(IV)
 Monohydrate, Hf F4 (H2 O)3
;
_journal_name_full 'Journal of Inorganic and Nuclear Chemistry'
_journal_page_first 2395
_journal_page_last 2401
_journal_volume 33
_journal_year 1971
_chemical_formula_sum 'F4 H6 Hf O3'
_chemical_name_systematic 'Hf F4 (H2 O)3'
_space_group_IT_number 14
_symmetry_space_group_name_Hall '-P 2ybc'
_symmetry_space_group_name_H-M 'P 1 21/c 1'
_cell_angle_alpha 90
_cell_angle_beta 100
_cell_angle_gamma 90
_cell_formula_units_Z 4
_cell_length_a 6.69
_cell_length_b 10.55
_cell_length_c 7.74
_cell_volume 537.986
_citation_journal_id_ASTM JINCAO
_cod_data_source_file Hall_JINCAO_1971_1493.cif
_cod_data_source_block H6F4Hf1O3
_cod_original_formula_sum 'H6 F4 Hf1 O3'
_cod_database_code 4031551

loop_
_symmetry_equiv_pos_as_xyz
x,y,z
-x,y+1/2,-z+1/2
-x,-y,-z
x,-y-1/2,z-1/2

loop_
_atom_site_label
_atom_site_type_symbol
_atom_site_fract_x
_atom_site_fract_y
_atom_site_fract_z
_atom_site_occupancy
_atom_site_U_iso_or_equiv
F4 F-1 0.35 0.104 0.288 1 0.0
Hf1 Hf+4 0.2589 0.0445 0.0422 1 0.0
F1 F-1 0.983 0.072 0.104 1 0.0
O1 O-2 0.75 0.136 0.433 1 0.0
F2 F-1 0.55 0.093 0.048 1 0.0
O3 O-2 0.22 0.247 0.031 1 0.0
O2 O-2 0.76 0.125 0.786 1 0.0
F3 F-1 0.21 0.089 0.78 1 0.0
